data_1571695
loop_
_publ_author_name
'Sui, Xianwei'
'Dang, Hang T.'
'Porey, Arka'
'Trevino, Ramon'
'Das, Arko'
'Fremin, Seth O.'
'Hughes, William B.'
'Thompson, William T.'
'Dhakal, Shree Krishna'
'Arman, Hadi D.'
'Larionov, Oleg V.'

_publ_section_title
;
 Acridine photocatalysis enables tricomponent direct decarboxylative amine
 construction.
;
_journal_issue 25
_journal_name_full 'Chemical science'
_journal_page_first 9582
_journal_page_last 9590
_journal_paper_doi 10.1039/d4sc02356k
_journal_volume 15
_journal_year 2024
_chemical_formula_moiety 'C23 H29 N O3'
_chemical_formula_sum 'C23 H29 N O3'
_chemical_formula_weight 367.47
_space_group_crystal_system triclinic
_space_group_IT_number 2
_space_group_name_Hall '-P 1'
_space_group_name_H-M_alt 'P -1'
_atom_sites_solution_hydrogens mixed
_atom_sites_solution_primary dual
_audit_creation_date 2023-11-21
_audit_creation_method
;
Olex2 1.5-ac5-024
(compiled 2022.04.12 svn.rca3783a0 for Rigaku Oxford Diffraction, GUI svn.r6498)
;
_audit_update_record
;
2024-03-14 deposited with the CCDC.	2024-05-21 downloaded from the CCDC.
;
_cell_angle_alpha 112.739(2)
_cell_angle_beta 90.306(2)
_cell_angle_gamma 103.676(2)
_cell_formula_units_Z 4
_cell_length_a 8.8935(2)
_cell_length_b 14.9861(4)
_cell_length_c 16.6162(3)
_cell_measurement_reflns_used 14708
_cell_measurement_temperature 100.01(15)
_cell_measurement_theta_max 76.2220
_cell_measurement_theta_min 2.9160
_cell_volume 1972.96(9)
_computing_cell_refinement 'CrysAlisPro 1.171.42.102a (Rigaku OD, 2023)'
_computing_data_collection 'CrysAlisPro 1.171.42.102a (Rigaku OD, 2023)'
_computing_data_reduction 'CrysAlisPro 1.171.42.102a (Rigaku OD, 2023)'
_computing_molecular_graphics 'Olex2 1.5-ac5-024 (Dolomanov et al., 2009)'
_computing_publication_material 'Olex2 1.5-ac5-024 (Dolomanov et al., 2009)'
_computing_structure_refinement 'SHELXL 2018/3 (Sheldrick, 2015)'
_computing_structure_solution 'SHELXT  (Sheldrick, 2015)'
_diffrn_ambient_environment N~2~
_diffrn_ambient_temperature 100.01(15)
_diffrn_detector 'Hybrid Pixel Array Detector'
_diffrn_detector_area_resol_mean 10.0000
_diffrn_detector_type HyPix
_diffrn_measured_fraction_theta_full 0.997
_diffrn_measured_fraction_theta_max 0.957
_diffrn_measurement_details
;
List of Runs (angles in degrees, time in seconds):

  # Type    Start    End  Width  t~exp~   \w     \q     \k     \f   Frames
#--------------------------------------------------------------------------
  1  \w    -60.00  26.00   0.50    3.00    --  -46.89  53.00   6.00  172
  2  \w   -119.00 -31.00   0.50    3.00    --  -46.89 -53.00-138.00  176
  3  \w     32.00 119.00   0.50    3.00    --   46.89  53.00   6.00  174
  4  \w   -164.00 -76.00   0.50   12.00    --  -91.75 -53.00-138.00  176
  5  \w    -60.00 -19.00   0.50   12.00    --  -91.75  53.00   6.00   82
  6  \w     34.00  60.00   0.50   12.00    --  106.92 -53.00-138.00   52
  7  \w     92.00 178.00   0.50   12.00    --  106.92  53.00   6.00  172
  8  \w    -85.00 -13.00   0.50    3.00    --  -46.89 125.00-180.00  144
  9  \w     83.00 119.00   0.50    3.00    --   46.89  57.00 -30.00   72
 10  \w    -25.00  60.00   0.50    3.00    --   46.89 -53.00-138.00  170
 11  \w     34.00  94.00   0.50    3.00    --   46.89-125.00-120.00  120
 12  \w    -28.00  30.00   0.50    3.00    --   46.89 -19.00 -90.00  116
 13  \w     83.00 119.00   0.50    3.00    --   46.89  57.00-180.00   72
 14  \w    -51.00 -19.00   0.50   12.00    --  -91.75  45.00 120.00   64
 15  \w   -164.00 -78.00   0.50   12.00    --  -91.75 -56.00 -75.14  172
 16  \w   -101.00 -19.00   0.50   12.00    --  -91.75  77.00-180.00  164
 17  \w   -164.00-101.00   0.50   12.00    --  -91.75 -77.00-180.00  126
 18  \w   -164.00 -83.00   0.50   12.00    --  -91.75 -57.00 -87.57  162
 19  \w   -164.00-101.00   0.50   12.00    --  -91.75 -77.00 -30.00  126
 20  \w    -71.00 -19.00   0.50   12.00    --  -91.75  61.00-180.00  104
 21  \w     34.00 106.00   0.50   12.00    --  106.92 -94.00 150.00  144
 22  \w     34.00  71.00   0.50   12.00    --  106.92 -61.00  90.00   74
 23  \w     34.00 106.00   0.50   12.00    --  106.92 -94.00   0.00  144
 24  \w     34.00 101.00   0.50   12.00    --  106.92 -77.00   0.00  134
 25  \w     34.00  71.00   0.50   12.00    --  106.92 -61.00  30.00   74
 26  \w     37.00 112.00   0.50   12.00    --  106.92-125.00 -90.00  150
 27  \w     37.00 112.00   0.50   12.00    --  106.92-125.00 120.00  150
 28  \w     34.00 106.00   0.50   12.00    --  106.92 -94.00-120.00  144
 29  \w     34.00 106.00   0.50   12.00    --  106.92 -94.00 -60.00  144
 30  \w     34.00  71.00   0.50   12.00    --  106.92 -61.00-150.00   74
 31  \w     92.00 178.00   0.50   12.00    --  106.92  30.00-150.00  172
 32  \w     38.00 109.00   0.50   12.00    --  106.92-116.00   9.29  142
 33  \w    101.00 178.00   0.50   12.00    --  106.92  77.00 -60.00  154
 34  \w     93.00 178.00   0.50   12.00    --  106.92  45.00  90.00  170
 35  \w     37.00 112.00   0.50   12.00    --  106.92-125.00 150.00  150
 36  \w     37.00 112.00   0.50   12.00    --  106.92-125.00   0.00  150
 37  \w     34.00 106.00   0.50   12.00    --  106.92 -94.00-180.00  144
 38  \w     34.00  71.00   0.50   12.00    --  106.92 -61.00   0.00   74
 39  \w   -119.00 -83.00   0.50    3.00    --  -46.89 -57.00 -30.00   72
 40  \w     31.00 119.00   0.50    3.00    --   46.89  55.00-178.70  176
 41  \w     31.00 119.00   0.50    3.00    --   46.89  55.00 102.38  176
;
_diffrn_measurement_device 'four-circle diffractometer'
_diffrn_measurement_device_type 'XtaLAB Synergy, Dualflex, HyPix'
_diffrn_measurement_method '\w scans'
_diffrn_orient_matrix_type 'CrysAlisPro convention (1999,Acta A55,543-557)'
_diffrn_orient_matrix_UB_11 -0.0830345000
_diffrn_orient_matrix_UB_12 -0.1114223000
_diffrn_orient_matrix_UB_13 -0.0263716000
_diffrn_orient_matrix_UB_21 0.1249626000
_diffrn_orient_matrix_UB_22 -0.0086435000
_diffrn_orient_matrix_UB_23 0.0591676000
_diffrn_orient_matrix_UB_31 -0.0982193000
_diffrn_orient_matrix_UB_32 0.0287201000
_diffrn_orient_matrix_UB_33 0.0776451000
_diffrn_radiation_monochromator mirror
_diffrn_radiation_probe x-ray
_diffrn_radiation_type 'Cu K\a'
_diffrn_radiation_wavelength 1.54184
_diffrn_reflns_av_R_equivalents 0.0614
_diffrn_reflns_av_unetI/netI 0.0420
_diffrn_reflns_Laue_measured_fraction_full 0.997
_diffrn_reflns_Laue_measured_fraction_max 0.957
_diffrn_reflns_limit_h_max 10
_diffrn_reflns_limit_h_min -11
_diffrn_reflns_limit_k_max 18
_diffrn_reflns_limit_k_min -18
_diffrn_reflns_limit_l_max 20
_diffrn_reflns_limit_l_min -20
_diffrn_reflns_number 37064
_diffrn_reflns_point_group_measured_fraction_full 0.997
_diffrn_reflns_point_group_measured_fraction_max 0.957
_diffrn_reflns_theta_full 67.684
_diffrn_reflns_theta_max 77.326
_diffrn_reflns_theta_min 2.900
_diffrn_source 'micro-focus sealed X-ray tube'
_diffrn_source_type 'PhotonJet (Cu) X-ray Source'
_exptl_absorpt_coefficient_mu 0.643
_exptl_absorpt_correction_T_max 1.000
_exptl_absorpt_correction_T_min 0.648
_exptl_absorpt_correction_type gaussian
_exptl_absorpt_process_details
;
CrysAlisPro 1.171.42.102a (Rigaku Oxford Diffraction, 2023)
Numerical absorption correction based on gaussian integration over
a multifaceted crystal model
Empirical absorption correction using spherical harmonics,
implemented in SCALE3 ABSPACK scaling algorithm.
;
_exptl_crystal_colour 'clear colourless'
_exptl_crystal_colour_lustre clear
_exptl_crystal_colour_primary colourless
_exptl_crystal_density_diffrn 1.237
_exptl_crystal_description plate
_exptl_crystal_F_000 792
_exptl_crystal_size_max 0.212
_exptl_crystal_size_mid 0.114
_exptl_crystal_size_min 0.09
_refine_diff_density_max 0.498
_refine_diff_density_min -0.313
_refine_diff_density_rms 0.081
_refine_ls_extinction_method none
_refine_ls_goodness_of_fit_ref 1.073
_refine_ls_hydrogen_treatment mixed
_refine_ls_matrix_type full
_refine_ls_number_parameters 497
_refine_ls_number_reflns 8018
_refine_ls_number_restraints 0
_refine_ls_restrained_S_all 1.073
_refine_ls_R_factor_all 0.0883
_refine_ls_R_factor_gt 0.0783
_refine_ls_shift/su_max 0.000
_refine_ls_shift/su_mean 0.000
_refine_ls_structure_factor_coef Fsqd
_refine_ls_weighting_details 'w=1/[\s^2^(Fo^2^)+(0.0100P)^2^+5.0000P] where P=(Fo^2^+2Fc^2^)/3'
_refine_ls_weighting_scheme calc
_refine_ls_wR_factor_gt 0.1685
_refine_ls_wR_factor_ref 0.1732
_reflns_Friedel_coverage 0.000
_reflns_number_gt 6789
_reflns_number_total 8018
_reflns_threshold_expression 'I > 2\s(I)'
_cod_data_source_file d4sc02356k2.cif
_cod_data_source_block hpd801b_auto
_cod_depositor_comments 'Adding full bibliography for 1571691--1571695.cif.'
_cod_original_cell_volume 1972.96(8)
_cod_database_code 1571695
_shelx_shelxl_version_number 2018/3
_chemical_oxdiff_formula 'C H N O'
_chemical_oxdiff_usercomment 'MCR -11'
_shelx_space_group_comment
;
The symmetry employed for this shelxl refinement is uniquely defined
by the following loop, which should always be used as a source of
symmetry information in preference to the above space-group names.
They are only intended as comments.
;
_shelx_estimated_absorpt_t_max 0.944
_shelx_estimated_absorpt_t_min 0.876
_olex2_refinement_description
;
1. Fixed Uiso
 At 1.2 times of:
  All C(H) groups, {H11,H1,H2} of C11, All C(H,H) groups
 At 1.5 times of:
  {H23A,H23B,H23C} of C23, {H39A,H39B,H39C} of C39, {H16A,H16B,H16C} of C16,
  {H46A,H46B,H46C} of C46
2.a Ternary CH refined with riding coordinates:
 C1(H1A), C24(H24)
2.b Secondary CH2 refined with riding coordinates:
 C26(H26A,H26B), C30(H30A,H30B), C27(H27A,H27B), C7(H7A,H7B), C28(H28A,H28B),
 C3(H3A,H3B), C15(H15A,H15B), C38(H38A,H38B), C4(H4A,H4B), C6(H6A,H6B),
 C29(H29A,H29B), C5(H5A,H5B)
2.c Aromatic/amide H refined with riding coordinates:
 C22(H22), C45(H45), C21(H21), C18(H18), C41(H41), C42(H42), C44(H44),
 C36(H36), C19(H19), C32(H32), C9(H9), C13(H13), C35(H35), C33(H33), C34(H34),
 C12(H12), C10(H10), C11(H11)
2.d Idealised Me refined as rotating group:
 C39(H39A,H39B,H39C), C16(H16A,H16B,H16C), C46(H46A,H46B,H46C), C23(H23A,H23B,
 H23C)
;
_olex2_exptl_crystal_mounting_method 'nylon loop'
_olex2_submission_special_instructions 'No special instructions were received'
_oxdiff_exptl_absorpt_empirical_details
;
Empirical correction (ABSPACK) includes:
- Absorption correction using spherical harmonics
- Frame scaling
- Detector area scaling
- B-factor correction
;
_oxdiff_exptl_absorpt_empirical_full_max 1.662
_oxdiff_exptl_absorpt_empirical_full_min 0.428

loop_
_space_group_symop_operation_xyz
'x, y, z'
'-x, -y, -z'

loop_
_atom_site_label
_atom_site_type_symbol
_atom_site_fract_x
_atom_site_fract_y
_atom_site_fract_z
_atom_site_U_iso_or_equiv
_atom_site_adp_type
_atom_site_occupancy
_atom_site_site_symmetry_order
_atom_site_calc_flag
_atom_site_refinement_flags_posn
_atom_site_refinement_flags_adp
_atom_site_refinement_flags_occupancy
_atom_site_disorder_assembly
_atom_site_disorder_group
O5 O 0.4816(2) 0.60863(16) 0.45360(13) 0.0278(4) Uani 1 1 d . . . . .
O1 O 0.9071(2) 0.61278(16) 0.25219(13) 0.0302(5) Uani 1 1 d . . . . .
O2 O 0.9771(2) 0.60886(16) 0.12068(13) 0.0282(4) Uani 1 1 d . . . . .
O4 O 0.4102(2) 0.61963(16) 0.32759(13) 0.0303(5) Uani 1 1 d . . . . .
O6 O 0.0305(3) 0.14035(16) 0.20623(15) 0.0362(5) Uani 1 1 d . . . . .
O3 O 0.5194(2) 0.14377(16) 0.05557(16) 0.0389(5) Uani 1 1 d . . . . .
N2 N 0.0943(3) 0.55267(18) 0.36719(16) 0.0242(5) Uani 1 1 d . . . . .
N1 N 0.5913(3) 0.55570(18) 0.17079(16) 0.0244(5) Uani 1 1 d . . . . .
C43 C 0.0393(3) 0.2406(2) 0.24319(19) 0.0275(6) Uani 1 1 d . . . . .
C40 C 0.0790(3) 0.4503(2) 0.32658(18) 0.0239(6) Uani 1 1 d . . . . .
C37 C 0.3810(3) 0.6152(2) 0.39697(18) 0.0241(6) Uani 1 1 d . . . . .
C22 C 0.4533(3) 0.3946(2) 0.16791(18) 0.0257(6) Uani 1 1 d . . . . .
H22 H 0.384663 0.426255 0.205687 0.031 Uiso 1 1 calc R U . . .
C45 C -0.0451(3) 0.3884(2) 0.26177(18) 0.0255(6) Uani 1 1 d . . . . .
H45 H -0.117178 0.417850 0.245578 0.031 Uiso 1 1 calc R U . . .
C25 C 0.2104(3) 0.7272(2) 0.47919(18) 0.0235(6) Uani 1 1 d . . . . .
C14 C 0.8773(3) 0.6125(2) 0.18108(18) 0.0244(6) Uani 1 1 d . . . . .
C1 C 0.7191(3) 0.6179(2) 0.14791(18) 0.0235(6) Uani 1 1 d . . . . .
H1A H 0.712385 0.590600 0.082376 0.028 Uiso 1 1 calc R U . . .
C17 C 0.5743(3) 0.4534(2) 0.14201(18) 0.0231(6) Uani 1 1 d . . . . .
C21 C 0.4306(3) 0.2927(2) 0.14047(19) 0.0282(6) Uani 1 1 d . . . . .
H21 H 0.346987 0.255264 0.159054 0.034 Uiso 1 1 calc R U . . .
C18 C 0.6730(3) 0.4028(2) 0.08578(18) 0.0256(6) Uani 1 1 d . . . . .
H18 H 0.756323 0.439718 0.066516 0.031 Uiso 1 1 calc R U . . .
C41 C 0.1835(3) 0.4028(2) 0.34786(18) 0.0251(6) Uani 1 1 d . . . . .
H41 H 0.269574 0.441894 0.391103 0.030 Uiso 1 1 calc R U . . .
C31 C 0.3526(3) 0.7834(2) 0.54908(19) 0.0256(6) Uani 1 1 d . . . . .
C2 C 0.7121(3) 0.7295(2) 0.18051(18) 0.0238(6) Uani 1 1 d . . . . .
C24 C 0.2226(3) 0.6168(2) 0.43347(18) 0.0238(6) Uani 1 1 d . . . . .
H24 H 0.219677 0.589555 0.479851 0.029 Uiso 1 1 calc R U . . .
C42 C 0.1625(3) 0.3009(2) 0.30701(19) 0.0264(6) Uani 1 1 d . . . . .
H42 H 0.234288 0.271078 0.322958 0.032 Uiso 1 1 calc R U . . .
C20 C 0.5308(3) 0.2441(2) 0.0851(2) 0.0279(6) Uani 1 1 d . . . . .
C44 C -0.0660(3) 0.2860(2) 0.22071(19) 0.0276(6) Uani 1 1 d . . . . .
H44 H -0.151657 0.246277 0.177279 0.033 Uiso 1 1 calc R U . . .
C26 C 0.0566(3) 0.7250(2) 0.52218(19) 0.0267(6) Uani 1 1 d . . . . .
H26A H -0.031735 0.683164 0.476452 0.032 Uiso 1 1 calc R U . . .
H26B H 0.057527 0.693950 0.564991 0.032 Uiso 1 1 calc R U . . .
C30 C 0.2015(3) 0.7758(2) 0.41331(19) 0.0276(6) Uani 1 1 d . . . . .
H30A H 0.299658 0.780286 0.385495 0.033 Uiso 1 1 calc R U . . .
H30B H 0.115411 0.732669 0.366534 0.033 Uiso 1 1 calc R U . . .
C27 C 0.0332(3) 0.8301(2) 0.5690(2) 0.0300(6) Uani 1 1 d . . . . .
H27A H -0.065563 0.825830 0.596244 0.036 Uiso 1 1 calc R U . . .
H27B H 0.119320 0.871469 0.616239 0.036 Uiso 1 1 calc R U . . .
C36 C 0.4883(3) 0.8410(2) 0.5335(2) 0.0306(6) Uani 1 1 d . . . . .
H36 H 0.490333 0.851575 0.480633 0.037 Uiso 1 1 calc R U . . .
C8 C 0.8468(3) 0.7813(2) 0.1430(2) 0.0263(6) Uani 1 1 d . . . . .
C7 C 0.7210(4) 0.7804(2) 0.28118(19) 0.0306(6) Uani 1 1 d . . . . .
H7A H 0.639260 0.739498 0.302034 0.037 Uiso 1 1 calc R U . . .
H7B H 0.823219 0.782945 0.307123 0.037 Uiso 1 1 calc R U . . .
C19 C 0.6506(3) 0.3012(2) 0.05851(19) 0.0279(6) Uani 1 1 d . . . . .
H19 H 0.718639 0.269213 0.020507 0.034 Uiso 1 1 calc R U . . .
C28 C 0.0286(4) 0.8791(2) 0.5052(2) 0.0325(7) Uani 1 1 d . . . . .
H28A H 0.020561 0.948609 0.537334 0.039 Uiso 1 1 calc R U . . .
H28B H -0.064556 0.842010 0.461861 0.039 Uiso 1 1 calc R U . . .
C3 C 0.5533(3) 0.7307(2) 0.1435(2) 0.0293(6) Uani 1 1 d . . . . .
H3A H 0.543500 0.698733 0.078578 0.035 Uiso 1 1 calc R U . . .
H3B H 0.468771 0.691058 0.163856 0.035 Uiso 1 1 calc R U . . .
C15 C 1.1383(3) 0.6110(2) 0.1426(2) 0.0321(7) Uani 1 1 d . . . . .
H15A H 1.166007 0.645484 0.206966 0.038 Uiso 1 1 calc R U . . .
H15B H 1.209607 0.648793 0.114476 0.038 Uiso 1 1 calc R U . . .
C38 C 0.6426(3) 0.6119(2) 0.4343(2) 0.0324(7) Uani 1 1 d . . . . .
H38A H 0.713950 0.651404 0.488992 0.039 Uiso 1 1 calc R U . . .
H38B H 0.668796 0.644937 0.392967 0.039 Uiso 1 1 calc R U . . .
C39 C 0.6631(3) 0.5075(2) 0.3944(2) 0.0334(7) Uani 1 1 d . . . . .
H39A H 0.605108 0.471888 0.335889 0.050 Uiso 1 1 calc R U . . .
H39B H 0.623738 0.471894 0.431739 0.050 Uiso 1 1 calc R U . . .
H39C H 0.773823 0.510486 0.389708 0.050 Uiso 1 1 calc R U . . .
C32 C 0.3535(4) 0.7721(2) 0.6282(2) 0.0324(7) Uani 1 1 d . . . . .
H32 H 0.262493 0.733842 0.640810 0.039 Uiso 1 1 calc R U . . .
C4 C 0.5343(4) 0.8376(2) 0.1723(2) 0.0357(7) Uani 1 1 d . . . . .
H4A H 0.615822 0.876715 0.149777 0.043 Uiso 1 1 calc R U . . .
H4B H 0.431624 0.835163 0.147030 0.043 Uiso 1 1 calc R U . . .
C9 C 0.8343(4) 0.7633(2) 0.0539(2) 0.0341(7) Uani 1 1 d . . . . .
H9 H 0.739314 0.723687 0.018340 0.041 Uiso 1 1 calc R U . . .
C6 C 0.7001(4) 0.8869(2) 0.3133(2) 0.0365(7) Uani 1 1 d . . . . .
H6A H 0.788554 0.930082 0.298622 0.044 Uiso 1 1 calc R U . . .
H6B H 0.700505 0.914527 0.377898 0.044 Uiso 1 1 calc R U . . .
C29 C 0.1753(4) 0.8806(2) 0.4569(2) 0.0311(6) Uani 1 1 d . . . . .
H29A H 0.164816 0.907143 0.411655 0.037 Uiso 1 1 calc R U . . .
H29B H 0.266760 0.925944 0.499187 0.037 Uiso 1 1 calc R U . . .
C5 C 0.5471(4) 0.8886(3) 0.2712(2) 0.0418(8) Uani 1 1 d . . . . .
H5A H 0.458054 0.854132 0.293092 0.050 Uiso 1 1 calc R U . . .
H5B H 0.542312 0.958842 0.288507 0.050 Uiso 1 1 calc R U . . .
C13 C 0.9876(3) 0.8402(2) 0.1936(2) 0.0351(7) Uani 1 1 d . . . . .
H13 H 0.999366 0.854018 0.254463 0.042 Uiso 1 1 calc R U . . .
C16 C 1.1566(4) 0.5064(3) 0.1116(2) 0.0347(7) Uani 1 1 d . . . . .
H16A H 1.116661 0.469709 0.049457 0.052 Uiso 1 1 calc R U . . .
H16B H 1.098145 0.472364 0.146046 0.052 Uiso 1 1 calc R U . . .
H16C H 1.267034 0.508659 0.119119 0.052 Uiso 1 1 calc R U . . .
C35 C 0.6210(4) 0.8833(2) 0.5940(2) 0.0397(8) Uani 1 1 d . . . . .
H35 H 0.712927 0.920745 0.581483 0.048 Uiso 1 1 calc R U . . .
C33 C 0.4848(4) 0.8155(3) 0.6893(2) 0.0411(8) Uani 1 1 d . . . . .
H33 H 0.482625 0.807201 0.743129 0.049 Uiso 1 1 calc R U . . .
C34 C 0.6190(4) 0.8710(3) 0.6716(2) 0.0434(9) Uani 1 1 d . . . . .
H34 H 0.709035 0.900272 0.713052 0.052 Uiso 1 1 calc R U . . .
C46 C -0.1120(4) 0.0744(3) 0.1580(2) 0.0409(8) Uani 1 1 d . . . . .
H46A H -0.131765 0.087416 0.106010 0.061 Uiso 1 1 calc R U . . .
H46B H -0.196975 0.085195 0.194981 0.061 Uiso 1 1 calc R U . . .
H46C H -0.105829 0.004976 0.139703 0.061 Uiso 1 1 calc R U . . .
C23 C 0.3738(4) 0.0815(3) 0.0592(2) 0.0389(8) Uani 1 1 d . . . . .
H23A H 0.375528 0.011063 0.030460 0.058 Uiso 1 1 calc R U . . .
H23B H 0.290448 0.093471 0.029126 0.058 Uiso 1 1 calc R U . . .
H23C H 0.355064 0.097029 0.120684 0.058 Uiso 1 1 calc R U . . .
C12 C 1.1123(4) 0.8793(3) 0.1548(3) 0.0494(10) Uani 1 1 d . . . . .
H12 H 1.207829 0.919366 0.189642 0.059 Uiso 1 1 calc R U . . .
C10 C 0.9586(5) 0.8025(3) 0.0163(3) 0.0487(10) Uani 1 1 d . . . . .
H10 H 0.947864 0.789475 -0.044424 0.058 Uiso 1 1 calc R U . . .
C11 C 1.0968(5) 0.8600(3) 0.0671(3) 0.0523(11) Uani 1 1 d . . . . .
H11 H 1.181786 0.886339 0.041379 0.063 Uiso 1 1 calc R U . . .
H1 H 0.569(5) 0.585(3) 0.225(3) 0.063 Uiso 1 1 d . U . . .
H2 H 0.072(5) 0.581(3) 0.333(3) 0.063 Uiso 1 1 d . U . . .

loop_
_atom_site_aniso_label
_atom_site_aniso_U_11
_atom_site_aniso_U_22
_atom_site_aniso_U_33
_atom_site_aniso_U_23
_atom_site_aniso_U_13
_atom_site_aniso_U_12
O5 0.0138(9) 0.0418(12) 0.0332(11) 0.0180(9) 0.0049(8) 0.0116(8)
O1 0.0222(10) 0.0437(13) 0.0307(11) 0.0187(10) 0.0012(8) 0.0129(9)
O2 0.0147(9) 0.0416(12) 0.0320(11) 0.0155(9) 0.0049(8) 0.0123(8)
O4 0.0223(10) 0.0426(12) 0.0295(11) 0.0152(9) 0.0102(8) 0.0131(9)
O6 0.0316(11) 0.0312(12) 0.0413(13) 0.0078(10) 0.0002(9) 0.0115(9)
O3 0.0274(11) 0.0314(12) 0.0586(15) 0.0176(11) 0.0106(10) 0.0094(9)
N2 0.0165(11) 0.0321(13) 0.0264(12) 0.0134(10) 0.0003(9) 0.0076(9)
N1 0.0164(11) 0.0320(13) 0.0251(12) 0.0111(10) 0.0062(9) 0.0073(9)
C43 0.0249(14) 0.0321(16) 0.0268(14) 0.0117(12) 0.0073(11) 0.0098(12)
C40 0.0177(12) 0.0346(16) 0.0244(14) 0.0156(12) 0.0065(10) 0.0090(11)
C37 0.0173(12) 0.0293(15) 0.0263(14) 0.0111(12) 0.0038(11) 0.0072(11)
C22 0.0176(13) 0.0362(16) 0.0256(14) 0.0132(12) 0.0030(11) 0.0096(11)
C45 0.0193(13) 0.0364(16) 0.0249(14) 0.0150(12) 0.0051(11) 0.0100(11)
C25 0.0157(12) 0.0313(15) 0.0250(14) 0.0123(12) 0.0042(10) 0.0069(11)
C14 0.0192(13) 0.0283(15) 0.0266(14) 0.0110(12) 0.0031(11) 0.0080(11)
C1 0.0172(12) 0.0318(15) 0.0224(13) 0.0116(12) 0.0031(10) 0.0068(11)
C17 0.0163(12) 0.0332(15) 0.0215(13) 0.0117(11) 0.0015(10) 0.0082(11)
C21 0.0178(13) 0.0373(16) 0.0293(15) 0.0134(13) 0.0040(11) 0.0066(11)
C18 0.0184(13) 0.0348(16) 0.0249(14) 0.0125(12) 0.0040(11) 0.0080(11)
C41 0.0167(12) 0.0364(16) 0.0259(14) 0.0151(12) 0.0035(10) 0.0086(11)
C31 0.0172(13) 0.0298(15) 0.0299(15) 0.0095(12) 0.0031(11) 0.0108(11)
C2 0.0142(12) 0.0327(15) 0.0248(14) 0.0115(12) 0.0012(10) 0.0067(11)
C24 0.0173(12) 0.0320(15) 0.0243(14) 0.0127(12) 0.0022(10) 0.0076(11)
C42 0.0194(13) 0.0381(16) 0.0280(15) 0.0168(13) 0.0064(11) 0.0125(12)
C20 0.0222(13) 0.0303(15) 0.0316(15) 0.0122(13) 0.0009(11) 0.0076(11)
C44 0.0188(13) 0.0360(16) 0.0279(15) 0.0128(13) 0.0024(11) 0.0070(12)
C26 0.0164(12) 0.0347(16) 0.0315(15) 0.0151(13) 0.0046(11) 0.0080(11)
C30 0.0246(14) 0.0348(16) 0.0251(14) 0.0132(12) 0.0033(11) 0.0088(12)
C27 0.0210(14) 0.0385(17) 0.0331(16) 0.0141(13) 0.0057(12) 0.0124(12)
C36 0.0200(13) 0.0344(16) 0.0398(17) 0.0156(14) 0.0054(12) 0.0103(12)
C8 0.0197(13) 0.0279(15) 0.0353(16) 0.0138(12) 0.0071(11) 0.0113(11)
C7 0.0305(15) 0.0351(16) 0.0267(15) 0.0128(13) 0.0047(12) 0.0086(13)
C19 0.0187(13) 0.0377(17) 0.0283(15) 0.0116(13) 0.0025(11) 0.0115(12)
C28 0.0309(16) 0.0376(17) 0.0314(16) 0.0106(13) -0.0008(12) 0.0190(13)
C3 0.0150(13) 0.0359(16) 0.0384(17) 0.0148(13) 0.0027(11) 0.0090(11)
C15 0.0133(13) 0.0468(19) 0.0380(17) 0.0176(15) 0.0029(12) 0.0101(12)
C38 0.0147(13) 0.0445(18) 0.0423(18) 0.0205(15) 0.0071(12) 0.0097(12)
C39 0.0220(14) 0.0487(19) 0.0329(16) 0.0163(14) 0.0051(12) 0.0152(13)
C32 0.0284(15) 0.0403(18) 0.0307(16) 0.0135(14) 0.0016(12) 0.0140(13)
C4 0.0215(14) 0.0424(18) 0.051(2) 0.0232(16) 0.0074(13) 0.0141(13)
C9 0.0332(16) 0.0394(18) 0.0370(17) 0.0193(14) 0.0132(13) 0.0159(14)
C6 0.0437(19) 0.0345(17) 0.0306(16) 0.0110(14) 0.0114(14) 0.0120(14)
C29 0.0348(16) 0.0321(16) 0.0301(15) 0.0160(13) -0.0007(13) 0.0092(13)
C5 0.0413(19) 0.0395(19) 0.055(2) 0.0210(16) 0.0227(16) 0.0248(15)
C13 0.0204(14) 0.0341(17) 0.0493(19) 0.0133(15) 0.0028(13) 0.0104(12)
C16 0.0239(15) 0.051(2) 0.0369(17) 0.0212(15) 0.0067(13) 0.0166(14)
C35 0.0217(15) 0.0311(17) 0.061(2) 0.0118(16) 0.0017(14) 0.0087(13)
C33 0.0413(19) 0.048(2) 0.0344(17) 0.0116(15) -0.0065(14) 0.0205(16)
C34 0.0300(17) 0.0385(19) 0.053(2) 0.0059(16) -0.0141(15) 0.0157(14)
C46 0.0373(18) 0.0332(18) 0.045(2) 0.0106(15) -0.0003(15) 0.0054(14)
C23 0.0296(16) 0.0364(18) 0.049(2) 0.0181(15) 0.0055(14) 0.0043(13)
C12 0.0198(15) 0.0326(18) 0.089(3) 0.0155(19) 0.0159(17) 0.0090(13)
C10 0.058(2) 0.046(2) 0.057(2) 0.0299(19) 0.036(2) 0.0252(18)
C11 0.046(2) 0.041(2) 0.082(3) 0.031(2) 0.042(2) 0.0208(17)

loop_
_atom_type_symbol
_atom_type_description
_atom_type_scat_dispersion_real
_atom_type_scat_dispersion_imag
_atom_type_scat_source
C C 0.0181 0.0091 'International Tables Vol C Tables 4.2.6.8 and 6.1.1.4'
H H 0.0000 0.0000 'International Tables Vol C Tables 4.2.6.8 and 6.1.1.4'
N N 0.0311 0.0180 'International Tables Vol C Tables 4.2.6.8 and 6.1.1.4'
O O 0.0492 0.0322 'International Tables Vol C Tables 4.2.6.8 and 6.1.1.4'

loop_
_exptl_crystal_face_index_h
_exptl_crystal_face_index_k
_exptl_crystal_face_index_l
_exptl_crystal_face_perp_dist
-3 -1 9 0.0653
-2 10 -3 0.0349
3 2 -9 0.0994
2 -10 3 0.0545
-5 0 -1 0.1272
0 1 9 0.0344
5 1 4 0.0323
0 -1 -9 0.0595

loop_
_geom_angle_atom_site_label_1
_geom_angle_atom_site_label_2
_geom_angle_atom_site_label_3
_geom_angle
_geom_angle_site_symmetry_1
_geom_angle_site_symmetry_3
_geom_angle_publ_flag
C37 O5 C38 119.3(2) . . ?
C14 O2 C15 118.7(2) . . ?
C43 O6 C46 117.8(2) . . ?
C20 O3 C23 116.8(2) . . ?
C40 N2 C24 120.6(2) . . ?
C17 N1 C1 120.8(2) . . ?
O6 C43 C42 116.8(3) . . ?
O6 C43 C44 124.8(3) . . ?
C42 C43 C44 118.3(3) . . ?
N2 C40 C45 120.4(2) . . ?
N2 C40 C41 123.0(3) . . ?
C45 C40 C41 116.6(3) . . ?
O5 C37 C24 110.2(2) . . ?
O4 C37 O5 125.1(2) . . ?
O4 C37 C24 124.7(2) . . ?
C21 C22 C17 122.3(3) . . ?
C44 C45 C40 122.3(3) . . ?
C31 C25 C24 106.2(2) . . ?
C31 C25 C26 111.1(2) . . ?
C26 C25 C24 107.6(2) . . ?
C30 C25 C31 112.8(2) . . ?
C30 C25 C24 112.4(2) . . ?
C30 C25 C26 106.7(2) . . ?
O1 C14 O2 124.9(2) . . ?
O1 C14 C1 124.6(2) . . ?
O2 C14 C1 110.5(2) . . ?
N1 C1 C14 111.6(2) . . ?
N1 C1 C2 113.3(2) . . ?
C14 C1 C2 110.0(2) . . ?
N1 C17 C22 120.1(2) . . ?
N1 C17 C18 123.2(2) . . ?
C22 C17 C18 116.7(3) . . ?
C22 C21 C20 120.1(3) . . ?
C19 C18 C17 121.1(3) . . ?
C42 C41 C40 121.1(3) . . ?
C36 C31 C25 122.1(3) . . ?
C32 C31 C25 120.3(3) . . ?
C32 C31 C36 117.5(3) . . ?
C8 C2 C1 105.9(2) . . ?
C8 C2 C7 112.7(2) . . ?
C8 C2 C3 111.0(2) . . ?
C7 C2 C1 112.4(2) . . ?
C7 C2 C3 106.9(2) . . ?
C3 C2 C1 107.9(2) . . ?
N2 C24 C37 112.0(2) . . ?
N2 C24 C25 113.3(2) . . ?
C37 C24 C25 109.9(2) . . ?
C41 C42 C43 121.7(3) . . ?
O3 C20 C21 124.5(3) . . ?
O3 C20 C19 117.2(3) . . ?
C19 C20 C21 118.3(3) . . ?
C45 C44 C43 120.0(3) . . ?
C27 C26 C25 111.8(2) . . ?
C29 C30 C25 112.4(2) . . ?
C28 C27 C26 110.7(2) . . ?
C35 C36 C31 121.2(3) . . ?
C9 C8 C2 119.7(3) . . ?
C13 C8 C2 122.1(3) . . ?
C13 C8 C9 118.0(3) . . ?
C6 C7 C2 112.7(2) . . ?
C18 C19 C20 121.6(3) . . ?
C27 C28 C29 111.0(2) . . ?
C4 C3 C2 112.0(2) . . ?
O2 C15 C16 110.1(2) . . ?
O5 C38 C39 109.9(2) . . ?
C31 C32 C33 121.4(3) . . ?
C5 C4 C3 110.7(3) . . ?
C10 C9 C8 121.3(3) . . ?
C7 C6 C5 111.5(3) . . ?
C30 C29 C28 111.5(3) . . ?
C4 C5 C6 111.1(3) . . ?
C8 C13 C12 120.2(3) . . ?
C34 C35 C36 120.2(3) . . ?
C34 C33 C32 120.1(3) . . ?
C35 C34 C33 119.6(3) . . ?
C11 C12 C13 120.5(3) . . ?
C11 C10 C9 119.9(4) . . ?
C12 C11 C10 120.1(3) . . ?

loop_
_geom_bond_atom_site_label_1
_geom_bond_atom_site_label_2
_geom_bond_distance
_geom_bond_site_symmetry_2
_geom_bond_publ_flag
O5 C37 1.342(3) . ?
O5 C38 1.463(3) . ?
O1 C14 1.208(3) . ?
O2 C14 1.337(3) . ?
O2 C15 1.467(3) . ?
O4 C37 1.206(3) . ?
O6 C43 1.367(4) . ?
O6 C46 1.418(4) . ?
O3 C20 1.368(4) . ?
O3 C23 1.423(4) . ?
N2 C40 1.388(4) . ?
N2 C24 1.445(3) . ?
N1 C1 1.443(3) . ?
N1 C17 1.388(4) . ?
C43 C42 1.386(4) . ?
C43 C44 1.405(4) . ?
C40 C45 1.404(4) . ?
C40 C41 1.414(4) . ?
C37 C24 1.538(4) . ?
C22 C17 1.403(4) . ?
C22 C21 1.377(4) . ?
C45 C44 1.382(4) . ?
C25 C31 1.543(4) . ?
C25 C24 1.562(4) . ?
C25 C26 1.546(4) . ?
C25 C30 1.542(4) . ?
C14 C1 1.539(4) . ?
C1 C2 1.564(4) . ?
C17 C18 1.412(4) . ?
C21 C20 1.402(4) . ?
C18 C19 1.373(4) . ?
C41 C42 1.374(4) . ?
C31 C36 1.398(4) . ?
C31 C32 1.389(4) . ?
C2 C8 1.539(4) . ?
C2 C7 1.539(4) . ?
C2 C3 1.545(4) . ?
C20 C19 1.389(4) . ?
C26 C27 1.530(4) . ?
C30 C29 1.531(4) . ?
C27 C28 1.511(4) . ?
C36 C35 1.395(4) . ?
C8 C9 1.397(4) . ?
C8 C13 1.395(4) . ?
C7 C6 1.534(4) . ?
C28 C29 1.534(4) . ?
C3 C4 1.536(4) . ?
C15 C16 1.499(4) . ?
C38 C39 1.502(4) . ?
C32 C33 1.391(4) . ?
C4 C5 1.512(5) . ?
C9 C10 1.393(5) . ?
C6 C5 1.536(5) . ?
C13 C12 1.407(5) . ?
C35 C34 1.370(5) . ?
C33 C34 1.387(5) . ?
C12 C11 1.371(6) . ?
C10 C11 1.376(6) . ?

loop_
_exptl_oxdiff_crystal_face_indexfrac_h
_exptl_oxdiff_crystal_face_indexfrac_k
_exptl_oxdiff_crystal_face_indexfrac_l
_exptl_oxdiff_crystal_face_x
_exptl_oxdiff_crystal_face_y
_exptl_oxdiff_crystal_face_z
-3.2821 -1.2762 8.8828 0.1805 0.1265 0.9754
-2.2615 9.5584 -3.0599 -0.7965 -0.5463 0.2591
3.0170 2.3662 -9.2149 -0.2712 -0.1887 -0.9439
2.2849 -9.5460 2.9936 0.7950 0.5452 -0.2661
-5.4788 -0.2239 -0.6857 0.4980 -0.7233 0.4784
0.4447 1.1089 9.1776 -0.4025 0.5890 0.7008
4.8358 0.5511 3.5619 -0.5569 0.8103 -0.1826
-0.3203 -1.1109 -9.2214 0.3936 -0.5760 -0.7164
